data_7715748
loop_
_publ_author_name
'George, Tanner'
'Masuda, Jason D.'

_publ_section_title
;
 Contrasting a series of bidentate amido phosphine oxide, sulfide, or
 selenide ligands and complexes of dimethyl aluminum and indium.
;
_journal_issue 20
_journal_name_full 'Dalton transactions (Cambridge, England : 2003)'
_journal_page_first 8823
_journal_page_last 8834
_journal_paper_doi 10.1039/d4dt00662c
_journal_volume 53
_journal_year 2024
_chemical_formula_moiety 'C29 H37 In N P S'
_chemical_formula_sum 'C29 H37 In N P S'
_chemical_formula_weight 577.44
_space_group_crystal_system orthorhombic
_space_group_IT_number 61
_space_group_name_Hall '-P 2ac 2ab'
_space_group_name_H-M_alt 'P b c a'
_atom_sites_solution_hydrogens geom
_atom_sites_solution_primary dual
_audit_creation_date 2024-01-04
_audit_creation_method
;
Olex2 1.5
(compiled 2023.08.24 svn.re1ec1418 for OlexSys, GUI svn.r6817)
;
_audit_update_record
;
2024-03-04 deposited with the CCDC.	2024-04-16 downloaded from the CCDC.
;
_cell_angle_alpha 90
_cell_angle_beta 90
_cell_angle_gamma 90
_cell_formula_units_Z 8
_cell_length_a 15.7440(7)
_cell_length_b 16.8069(6)
_cell_length_c 21.3702(10)
_cell_measurement_reflns_used 9598
_cell_measurement_temperature 100
_cell_measurement_theta_max 31.92
_cell_measurement_theta_min 2.30
_cell_volume 5654.7(4)
_computing_cell_refinement 'SAINT V8.38A (Bruker, 2018)'
_computing_data_collection 'APEX4 (Bruker AXS Inc., 2021)'
_computing_data_reduction 'SAINT V8.38A (Bruker, 2018)'
_computing_molecular_graphics 'Olex2 1.5 (Dolomanov et al., 2009)'
_computing_publication_material 'Olex2 1.5 (Dolomanov et al., 2009)'
_computing_structure_refinement 'SHELXL 2018/3 (Sheldrick, 2015)'
_computing_structure_solution 'SHELXT 2014/5 (Sheldrick, 2014)'
_diffrn_ambient_temperature 100
_diffrn_measured_fraction_theta_full 0.999
_diffrn_measured_fraction_theta_max 0.999
_diffrn_measurement_device_type 'Bruker D8 Venture'
_diffrn_measurement_method '\f and \w scans'
_diffrn_radiation_type MoK\a
_diffrn_radiation_wavelength 0.71073
_diffrn_reflns_av_R_equivalents 0.0532
_diffrn_reflns_av_unetI/netI 0.0195
_diffrn_reflns_Laue_measured_fraction_full 0.999
_diffrn_reflns_Laue_measured_fraction_max 0.999
_diffrn_reflns_limit_h_max 23
_diffrn_reflns_limit_h_min -23
_diffrn_reflns_limit_k_max 25
_diffrn_reflns_limit_k_min -25
_diffrn_reflns_limit_l_max 31
_diffrn_reflns_limit_l_min -31
_diffrn_reflns_number 176943
_diffrn_reflns_point_group_measured_fraction_full 0.999
_diffrn_reflns_point_group_measured_fraction_max 0.999
_diffrn_reflns_theta_full 25.242
_diffrn_reflns_theta_max 32.030
_diffrn_reflns_theta_min 2.304
_exptl_absorpt_coefficient_mu 0.983
_exptl_absorpt_correction_T_max 0.7463
_exptl_absorpt_correction_T_min 0.7069
_exptl_absorpt_correction_type multi-scan
_exptl_absorpt_process_details
'SADABS-2016/2 (Bruker,2016/2) was used for absorption correction. wR2(int) was 0.1084 before and 0.0601 after correction. The Ratio of minimum to maximum transmission is 0.9472. The \l/2 correction factor is Not present.'
_exptl_crystal_colour colorless
_exptl_crystal_density_diffrn 1.357
_exptl_crystal_description chip
_exptl_crystal_F_000 2384
_exptl_crystal_size_max 0.14
_exptl_crystal_size_mid 0.13
_exptl_crystal_size_min 0.1
_refine_diff_density_max 0.918
_refine_diff_density_min -0.594
_refine_diff_density_rms 0.086
_refine_ls_extinction_method none
_refine_ls_goodness_of_fit_ref 1.133
_refine_ls_hydrogen_treatment constr
_refine_ls_matrix_type full
_refine_ls_number_parameters 305
_refine_ls_number_reflns 9844
_refine_ls_number_restraints 0
_refine_ls_restrained_S_all 1.133
_refine_ls_R_factor_all 0.0392
_refine_ls_R_factor_gt 0.0255
_refine_ls_shift/su_max 0.002
_refine_ls_shift/su_mean 0.000
_refine_ls_structure_factor_coef Fsqd
_refine_ls_weighting_details 'w=1/[\s^2^(Fo^2^)+(0.0171P)^2^+5.2852P] where P=(Fo^2^+2Fc^2^)/3'
_refine_ls_weighting_scheme calc
_refine_ls_wR_factor_gt 0.0528
_refine_ls_wR_factor_ref 0.0623
_reflns_Friedel_coverage 0.000
_reflns_number_gt 8113
_reflns_number_total 9844
_reflns_threshold_expression 'I > 2\s(I)'
_cod_data_source_file d4dt00662c2.cif
_cod_data_source_block 019_08_22_jdm_tgsinme2b_0m_a
_cod_depositor_comments 'Adding full bibliography for 7715739--7715750.cif.'
_cod_database_code 7715748
_shelx_shelxl_version_number 2018/3
_shelx_space_group_comment
;
The symmetry employed for this shelxl refinement is uniquely defined
by the following loop, which should always be used as a source of
symmetry information in preference to the above space-group names.
They are only intended as comments.
;
_shelx_estimated_absorpt_t_max 0.908
_shelx_estimated_absorpt_t_min 0.875
_olex2_refinement_description
;
1. Fixed Uiso
 At 1.2 times of:
  All C(H) groups
 At 1.5 times of:
  All C(H,H,H) groups
2.a Ternary CH refined with riding coordinates:
 C10(H10), C13(H13)
2.b Aromatic/amide H refined with riding coordinates:
 C1(H1), C6(H6), C7(H7), C8(H8), C17(H17), C18(H18), C19(H19), C20(H20),
 C21(H21), C23(H23), C24(H24), C25(H25), C26(H26), C27(H27)
2.c Idealised Me refined as rotating group:
 C3(H3A,H3B,H3C), C11(H11A,H11B,H11C), C12(H12A,H12B,H12C), C14(H14A,H14B,
 H14C), C15(H15A,H15B,H15C), C28(H28A,H28B,H28C), C29(H29A,H29B,H29C)
;
_olex2_submission_special_instructions 'No special instructions were received'

loop_
_space_group_symop_operation_xyz
'x, y, z'
'-x+1/2, -y, z+1/2'
'-x, y+1/2, -z+1/2'
'x+1/2, -y+1/2, -z'
'-x, -y, -z'
'x-1/2, y, -z-1/2'
'x, -y-1/2, z-1/2'
'-x-1/2, y-1/2, z'

loop_
_atom_site_label
_atom_site_type_symbol
_atom_site_fract_x
_atom_site_fract_y
_atom_site_fract_z
_atom_site_U_iso_or_equiv
_atom_site_adp_type
_atom_site_occupancy
_atom_site_site_symmetry_order
_atom_site_calc_flag
_atom_site_refinement_flags_posn
_atom_site_refinement_flags_adp
_atom_site_refinement_flags_occupancy
_atom_site_disorder_assembly
_atom_site_disorder_group
In1 In 0.35763(2) 0.21314(2) 0.34365(2) 0.01443(3) Uani 1 1 d . . . . .
S1 S 0.39823(2) 0.30215(2) 0.43748(2) 0.01687(7) Uani 1 1 d . . . . .
P1 P 0.52371(2) 0.28791(2) 0.42078(2) 0.01384(7) Uani 1 1 d . . . . .
N1 N 0.42925(8) 0.28945(7) 0.28045(6) 0.0136(2) Uani 1 1 d . . . . .
C1 C 0.55628(9) 0.30349(9) 0.34410(7) 0.0161(3) Uani 1 1 d . . . . .
H1 H 0.616103 0.305888 0.338620 0.019 Uiso 1 1 calc R U . . .
C2 C 0.50951(9) 0.31306(8) 0.28929(7) 0.0145(3) Uani 1 1 d . . . . .
C3 C 0.55482(10) 0.35416(10) 0.23576(7) 0.0192(3) Uani 1 1 d . . . . .
H3A H 0.551023 0.321119 0.198083 0.029 Uiso 1 1 calc R U . . .
H3B H 0.614638 0.362117 0.246784 0.029 Uiso 1 1 calc R U . . .
H3C H 0.528100 0.405844 0.227795 0.029 Uiso 1 1 calc R U . . .
C4 C 0.38516(9) 0.31440(9) 0.22505(7) 0.0147(3) Uani 1 1 d . . . . .
C5 C 0.34671(10) 0.39003(9) 0.22301(7) 0.0176(3) Uani 1 1 d . . . . .
C6 C 0.30119(11) 0.41105(10) 0.16945(8) 0.0220(3) Uani 1 1 d . . . . .
H6 H 0.274879 0.461855 0.167438 0.026 Uiso 1 1 calc R U . . .
C7 C 0.29348(11) 0.35948(11) 0.11912(8) 0.0230(3) Uani 1 1 d . . . . .
H7 H 0.262937 0.375213 0.082831 0.028 Uiso 1 1 calc R U . . .
C8 C 0.33055(10) 0.28502(10) 0.12211(7) 0.0202(3) Uani 1 1 d . . . . .
H8 H 0.324413 0.249526 0.087810 0.024 Uiso 1 1 calc R U . . .
C9 C 0.37704(10) 0.26082(9) 0.17475(7) 0.0165(3) Uani 1 1 d . . . . .
C10 C 0.35290(11) 0.44864(9) 0.27710(8) 0.0209(3) Uani 1 1 d . . . . .
H10 H 0.390922 0.425139 0.309708 0.025 Uiso 1 1 calc R U . . .
C11 C 0.39109(13) 0.52827(11) 0.25632(11) 0.0328(4) Uani 1 1 d . . . . .
H11A H 0.353692 0.553204 0.225348 0.049 Uiso 1 1 calc R U . . .
H11B H 0.447104 0.519085 0.237669 0.049 Uiso 1 1 calc R U . . .
H11C H 0.396891 0.563421 0.292657 0.049 Uiso 1 1 calc R U . . .
C12 C 0.26553(12) 0.46253(11) 0.30653(8) 0.0255(3) Uani 1 1 d . . . . .
H12A H 0.225951 0.481473 0.274428 0.038 Uiso 1 1 calc R U . . .
H12B H 0.270304 0.502480 0.339752 0.038 Uiso 1 1 calc R U . . .
H12C H 0.244396 0.412537 0.324266 0.038 Uiso 1 1 calc R U . . .
C13 C 0.41671(11) 0.17853(9) 0.17671(7) 0.0191(3) Uani 1 1 d . . . . .
H13 H 0.449142 0.173729 0.216764 0.023 Uiso 1 1 calc R U . . .
C14 C 0.47925(11) 0.16667(10) 0.12264(8) 0.0227(3) Uani 1 1 d . . . . .
H14A H 0.449441 0.173499 0.082740 0.034 Uiso 1 1 calc R U . . .
H14B H 0.503303 0.112957 0.124767 0.034 Uiso 1 1 calc R U . . .
H14C H 0.525041 0.205964 0.125797 0.034 Uiso 1 1 calc R U . . .
C15 C 0.34847(12) 0.11354(11) 0.17615(9) 0.0280(4) Uani 1 1 d . . . . .
H15A H 0.309069 0.122104 0.211008 0.042 Uiso 1 1 calc R U . . .
H15B H 0.375500 0.061314 0.180563 0.042 Uiso 1 1 calc R U . . .
H15C H 0.317204 0.115633 0.136536 0.042 Uiso 1 1 calc R U . . .
C16 C 0.58188(9) 0.36191(9) 0.46541(7) 0.0151(3) Uani 1 1 d . . . . .
C17 C 0.57008(11) 0.44166(9) 0.44878(8) 0.0213(3) Uani 1 1 d . . . . .
H17 H 0.532315 0.455077 0.415752 0.026 Uiso 1 1 calc R U . . .
C18 C 0.61333(12) 0.50106(10) 0.48038(8) 0.0239(3) Uani 1 1 d . . . . .
H18 H 0.604821 0.555189 0.469235 0.029 Uiso 1 1 calc R U . . .
C19 C 0.66920(11) 0.48166(10) 0.52840(8) 0.0214(3) Uani 1 1 d . . . . .
H19 H 0.698643 0.522511 0.550165 0.026 Uiso 1 1 calc R U . . .
C20 C 0.68187(11) 0.40279(10) 0.54445(8) 0.0217(3) Uani 1 1 d . . . . .
H20 H 0.720627 0.389600 0.576901 0.026 Uiso 1 1 calc R U . . .
C21 C 0.63799(10) 0.34246(9) 0.51322(7) 0.0177(3) Uani 1 1 d . . . . .
H21 H 0.646462 0.288397 0.524599 0.021 Uiso 1 1 calc R U . . .
C22 C 0.55868(10) 0.19338(9) 0.45265(7) 0.0168(3) Uani 1 1 d . . . . .
C23 C 0.51987(11) 0.16154(9) 0.50572(8) 0.0209(3) Uani 1 1 d . . . . .
H23 H 0.473200 0.188356 0.524406 0.025 Uiso 1 1 calc R U . . .
C24 C 0.54926(12) 0.09078(11) 0.53130(9) 0.0275(4) Uani 1 1 d . . . . .
H24 H 0.523158 0.069383 0.567677 0.033 Uiso 1 1 calc R U . . .
C25 C 0.61703(13) 0.05138(11) 0.50344(10) 0.0315(4) Uani 1 1 d . . . . .
H25 H 0.636938 0.002727 0.520676 0.038 Uiso 1 1 calc R U . . .
C26 C 0.65577(12) 0.08272(11) 0.45057(10) 0.0298(4) Uani 1 1 d . . . . .
H26 H 0.702113 0.055522 0.431776 0.036 Uiso 1 1 calc R U . . .
C27 C 0.62689(11) 0.15387(10) 0.42506(8) 0.0220(3) Uani 1 1 d . . . . .
H27 H 0.653545 0.175454 0.388968 0.026 Uiso 1 1 calc R U . . .
C28 C 0.22526(10) 0.23338(11) 0.32424(9) 0.0244(3) Uani 1 1 d . . . . .
H28A H 0.200357 0.265508 0.357827 0.037 Uiso 1 1 calc R U . . .
H28B H 0.195601 0.182218 0.321706 0.037 Uiso 1 1 calc R U . . .
H28C H 0.219535 0.261639 0.284349 0.037 Uiso 1 1 calc R U . . .
C29 C 0.42172(12) 0.10014(10) 0.35169(8) 0.0241(3) Uani 1 1 d . . . . .
H29A H 0.482200 0.107079 0.342322 0.036 Uiso 1 1 calc R U . . .
H29B H 0.396852 0.062270 0.322016 0.036 Uiso 1 1 calc R U . . .
H29C H 0.415216 0.079729 0.394378 0.036 Uiso 1 1 calc R U . . .

loop_
_atom_site_aniso_label
_atom_site_aniso_U_11
_atom_site_aniso_U_22
_atom_site_aniso_U_33
_atom_site_aniso_U_23
_atom_site_aniso_U_13
_atom_site_aniso_U_12
In1 0.01283(5) 0.01502(5) 0.01542(5) 0.00206(4) -0.00082(4) -0.00174(3)
S1 0.01399(16) 0.02038(17) 0.01623(16) -0.00203(13) 0.00085(12) 0.00110(13)
P1 0.01282(16) 0.01538(16) 0.01331(16) -0.00039(13) -0.00147(12) 0.00037(13)
N1 0.0132(5) 0.0150(5) 0.0125(5) 0.0007(4) -0.0016(4) -0.0007(4)
C1 0.0119(6) 0.0221(7) 0.0143(6) -0.0004(5) 0.0004(5) 0.0002(5)
C2 0.0152(6) 0.0143(6) 0.0139(6) -0.0016(5) 0.0005(5) 0.0006(5)
C3 0.0151(7) 0.0247(7) 0.0179(7) 0.0022(6) 0.0013(5) -0.0021(6)
C4 0.0125(6) 0.0171(6) 0.0144(6) 0.0010(5) -0.0012(5) -0.0018(5)
C5 0.0174(7) 0.0176(6) 0.0180(7) 0.0006(5) -0.0023(5) -0.0002(5)
C6 0.0205(8) 0.0227(7) 0.0227(8) 0.0039(6) -0.0045(6) 0.0046(6)
C7 0.0201(7) 0.0322(8) 0.0168(7) 0.0035(6) -0.0045(6) 0.0020(6)
C8 0.0192(7) 0.0276(8) 0.0139(6) -0.0013(6) -0.0021(5) -0.0019(6)
C9 0.0157(7) 0.0198(7) 0.0141(6) 0.0005(5) 0.0002(5) -0.0012(5)
C10 0.0211(7) 0.0180(7) 0.0236(7) -0.0033(6) -0.0059(6) 0.0031(6)
C11 0.0284(9) 0.0221(8) 0.0480(12) -0.0072(8) 0.0031(8) -0.0028(7)
C12 0.0283(9) 0.0268(8) 0.0215(8) -0.0042(6) -0.0006(6) 0.0006(7)
C13 0.0231(8) 0.0187(7) 0.0156(6) -0.0015(5) 0.0001(6) -0.0011(6)
C14 0.0233(8) 0.0235(7) 0.0213(7) -0.0040(6) 0.0010(6) 0.0006(6)
C15 0.0325(10) 0.0222(8) 0.0295(9) -0.0022(7) 0.0059(7) -0.0061(7)
C16 0.0152(6) 0.0161(6) 0.0141(6) -0.0008(5) -0.0006(5) -0.0013(5)
C17 0.0250(8) 0.0182(7) 0.0206(7) 0.0020(6) -0.0073(6) 0.0004(6)
C18 0.0303(9) 0.0169(7) 0.0245(8) 0.0007(6) -0.0050(7) -0.0015(6)
C19 0.0237(8) 0.0216(7) 0.0188(7) -0.0018(6) -0.0021(6) -0.0056(6)
C20 0.0237(8) 0.0234(7) 0.0181(7) 0.0009(6) -0.0059(6) -0.0037(6)
C21 0.0204(7) 0.0178(6) 0.0151(6) 0.0018(5) -0.0024(5) -0.0012(5)
C22 0.0167(7) 0.0156(6) 0.0180(7) 0.0000(5) -0.0037(5) -0.0005(5)
C23 0.0211(8) 0.0189(7) 0.0226(7) 0.0008(6) 0.0008(6) -0.0005(6)
C24 0.0280(9) 0.0237(8) 0.0307(9) 0.0101(7) 0.0012(7) -0.0013(7)
C25 0.0284(9) 0.0224(8) 0.0437(11) 0.0114(8) -0.0006(8) 0.0041(7)
C26 0.0245(9) 0.0244(8) 0.0406(10) 0.0051(7) 0.0037(8) 0.0078(7)
C27 0.0196(7) 0.0206(7) 0.0259(8) 0.0023(6) 0.0012(6) 0.0030(6)
C28 0.0157(7) 0.0284(8) 0.0291(8) 0.0071(7) -0.0032(6) -0.0031(6)
C29 0.0264(8) 0.0172(7) 0.0288(8) -0.0007(6) -0.0039(7) 0.0024(6)

loop_
_atom_type_symbol
_atom_type_description
_atom_type_scat_dispersion_real
_atom_type_scat_dispersion_imag
_atom_type_scat_source
C C 0.0033 0.0016 'International Tables Vol C Tables 4.2.6.8 and 6.1.1.4'
H H 0.0000 0.0000 'International Tables Vol C Tables 4.2.6.8 and 6.1.1.4'
In In -0.7276 1.3100 'International Tables Vol C Tables 4.2.6.8 and 6.1.1.4'
N N 0.0061 0.0033 'International Tables Vol C Tables 4.2.6.8 and 6.1.1.4'
P P 0.1023 0.0942 'International Tables Vol C Tables 4.2.6.8 and 6.1.1.4'
S S 0.1246 0.1234 'International Tables Vol C Tables 4.2.6.8 and 6.1.1.4'

loop_
_geom_angle_atom_site_label_1
_geom_angle_atom_site_label_2
_geom_angle_atom_site_label_3
_geom_angle
_geom_angle_site_symmetry_1
_geom_angle_site_symmetry_3
_geom_angle_publ_flag
N1 In1 S1 90.70(3) . . ?
C28 In1 S1 107.33(5) . . ?
C28 In1 N1 106.79(6) . . ?
C28 In1 C29 127.40(7) . . ?
C29 In1 S1 109.42(5) . . ?
C29 In1 N1 109.01(6) . . ?
P1 S1 In1 92.073(17) . . ?
C1 P1 S1 115.93(5) . . ?
C1 P1 C16 104.09(7) . . ?
C1 P1 C22 113.37(7) . . ?
C16 P1 S1 108.61(5) . . ?
C22 P1 S1 109.50(5) . . ?
C22 P1 C16 104.46(7) . . ?
C2 N1 In1 125.20(10) . . ?
C2 N1 C4 119.11(12) . . ?
C4 N1 In1 115.68(9) . . ?
P1 C1 H1 114.5 . . ?
C2 C1 P1 130.90(12) . . ?
C2 C1 H1 114.5 . . ?
N1 C2 C1 125.71(14) . . ?
N1 C2 C3 118.26(13) . . ?
C1 C2 C3 116.03(13) . . ?
C2 C3 H3A 109.5 . . ?
C2 C3 H3B 109.5 . . ?
C2 C3 H3C 109.5 . . ?
H3A C3 H3B 109.5 . . ?
H3A C3 H3C 109.5 . . ?
H3B C3 H3C 109.5 . . ?
C5 C4 N1 119.81(13) . . ?
C9 C4 N1 119.13(13) . . ?
C9 C4 C5 120.96(14) . . ?
C4 C5 C10 122.22(14) . . ?
C6 C5 C4 118.32(14) . . ?
C6 C5 C10 119.46(14) . . ?
C5 C6 H6 119.2 . . ?
C7 C6 C5 121.52(15) . . ?
C7 C6 H6 119.2 . . ?
C6 C7 H7 120.2 . . ?
C8 C7 C6 119.54(15) . . ?
C8 C7 H7 120.2 . . ?
C7 C8 H8 119.3 . . ?
C7 C8 C9 121.33(15) . . ?
C9 C8 H8 119.3 . . ?
C4 C9 C13 121.62(13) . . ?
C8 C9 C4 118.31(14) . . ?
C8 C9 C13 120.07(14) . . ?
C5 C10 H10 108.2 . . ?
C5 C10 C11 111.73(15) . . ?
C5 C10 C12 110.69(13) . . ?
C11 C10 H10 108.2 . . ?
C12 C10 H10 108.2 . . ?
C12 C10 C11 109.78(14) . . ?
C10 C11 H11A 109.5 . . ?
C10 C11 H11B 109.5 . . ?
C10 C11 H11C 109.5 . . ?
H11A C11 H11B 109.5 . . ?
H11A C11 H11C 109.5 . . ?
H11B C11 H11C 109.5 . . ?
C10 C12 H12A 109.5 . . ?
C10 C12 H12B 109.5 . . ?
C10 C12 H12C 109.5 . . ?
H12A C12 H12B 109.5 . . ?
H12A C12 H12C 109.5 . . ?
H12B C12 H12C 109.5 . . ?
C9 C13 H13 107.9 . . ?
C9 C13 C14 111.24(13) . . ?
C9 C13 C15 111.15(14) . . ?
C14 C13 H13 107.9 . . ?
C14 C13 C15 110.63(13) . . ?
C15 C13 H13 107.9 . . ?
C13 C14 H14A 109.5 . . ?
C13 C14 H14B 109.5 . . ?
C13 C14 H14C 109.5 . . ?
H14A C14 H14B 109.5 . . ?
H14A C14 H14C 109.5 . . ?
H14B C14 H14C 109.5 . . ?
C13 C15 H15A 109.5 . . ?
C13 C15 H15B 109.5 . . ?
C13 C15 H15C 109.5 . . ?
H15A C15 H15B 109.5 . . ?
H15A C15 H15C 109.5 . . ?
H15B C15 H15C 109.5 . . ?
C17 C16 P1 117.13(11) . . ?
C21 C16 P1 123.08(11) . . ?
C21 C16 C17 119.77(14) . . ?
C16 C17 H17 119.9 . . ?
C18 C17 C16 120.11(15) . . ?
C18 C17 H17 119.9 . . ?
C17 C18 H18 119.9 . . ?
C17 C18 C19 120.15(15) . . ?
C19 C18 H18 119.9 . . ?
C18 C19 H19 120.0 . . ?
C20 C19 C18 119.91(15) . . ?
C20 C19 H19 120.0 . . ?
C19 C20 H20 119.8 . . ?
C19 C20 C21 120.38(15) . . ?
C21 C20 H20 119.8 . . ?
C16 C21 C20 119.67(14) . . ?
C16 C21 H21 120.2 . . ?
C20 C21 H21 120.2 . . ?
C23 C22 P1 120.55(12) . . ?
C27 C22 P1 119.49(12) . . ?
C27 C22 C23 119.92(14) . . ?
C22 C23 H23 119.9 . . ?
C24 C23 C22 120.19(16) . . ?
C24 C23 H23 119.9 . . ?
C23 C24 H24 120.2 . . ?
C23 C24 C25 119.69(17) . . ?
C25 C24 H24 120.2 . . ?
C24 C25 H25 119.8 . . ?
C26 C25 C24 120.36(17) . . ?
C26 C25 H25 119.8 . . ?
C25 C26 H26 119.9 . . ?
C25 C26 C27 120.12(17) . . ?
C27 C26 H26 119.9 . . ?
C22 C27 H27 120.1 . . ?
C26 C27 C22 119.73(16) . . ?
C26 C27 H27 120.1 . . ?
In1 C28 H28A 109.5 . . ?
In1 C28 H28B 109.5 . . ?
In1 C28 H28C 109.5 . . ?
H28A C28 H28B 109.5 . . ?
H28A C28 H28C 109.5 . . ?
H28B C28 H28C 109.5 . . ?
In1 C29 H29A 109.5 . . ?
In1 C29 H29B 109.5 . . ?
In1 C29 H29C 109.5 . . ?
H29A C29 H29B 109.5 . . ?
H29A C29 H29C 109.5 . . ?
H29B C29 H29C 109.5 . . ?

loop_
_geom_bond_atom_site_label_1
_geom_bond_atom_site_label_2
_geom_bond_distance
_geom_bond_site_symmetry_2
_geom_bond_publ_flag
In1 S1 2.5821(4) . ?
In1 N1 2.1772(12) . ?
In1 C28 2.1521(16) . ?
In1 C29 2.1574(16) . ?
S1 P1 2.0218(5) . ?
P1 C1 1.7367(15) . ?
P1 C16 1.8152(15) . ?
P1 C22 1.8142(15) . ?
N1 C2 1.3378(19) . ?
N1 C4 1.4351(18) . ?
C1 H1 0.9500 . ?
C1 C2 1.393(2) . ?
C2 C3 1.515(2) . ?
C3 H3A 0.9800 . ?
C3 H3B 0.9800 . ?
C3 H3C 0.9800 . ?
C4 C5 1.409(2) . ?
C4 C9 1.408(2) . ?
C5 C6 1.396(2) . ?
C5 C10 1.522(2) . ?
C6 H6 0.9500 . ?
C6 C7 1.387(2) . ?
C7 H7 0.9500 . ?
C7 C8 1.382(2) . ?
C8 H8 0.9500 . ?
C8 C9 1.402(2) . ?
C9 C13 1.518(2) . ?
C10 H10 1.0000 . ?
C10 C11 1.533(2) . ?
C10 C12 1.530(2) . ?
C11 H11A 0.9800 . ?
C11 H11B 0.9800 . ?
C11 H11C 0.9800 . ?
C12 H12A 0.9800 . ?
C12 H12B 0.9800 . ?
C12 H12C 0.9800 . ?
C13 H13 1.0000 . ?
C13 C14 1.531(2) . ?
C13 C15 1.532(2) . ?
C14 H14A 0.9800 . ?
C14 H14B 0.9800 . ?
C14 H14C 0.9800 . ?
C15 H15A 0.9800 . ?
C15 H15B 0.9800 . ?
C15 H15C 0.9800 . ?
C16 C17 1.399(2) . ?
C16 C21 1.390(2) . ?
C17 H17 0.9500 . ?
C17 C18 1.384(2) . ?
C18 H18 0.9500 . ?
C18 C19 1.390(2) . ?
C19 H19 0.9500 . ?
C19 C20 1.384(2) . ?
C20 H20 0.9500 . ?
C20 C21 1.397(2) . ?
C21 H21 0.9500 . ?
C22 C23 1.395(2) . ?
C22 C27 1.394(2) . ?
C23 H23 0.9500 . ?
C23 C24 1.388(2) . ?
C24 H24 0.9500 . ?
C24 C25 1.390(3) . ?
C25 H25 0.9500 . ?
C25 C26 1.388(3) . ?
C26 H26 0.9500 . ?
C26 C27 1.391(2) . ?
C27 H27 0.9500 . ?
C28 H28A 0.9800 . ?
C28 H28B 0.9800 . ?
C28 H28C 0.9800 . ?
C29 H29A 0.9800 . ?
C29 H29B 0.9800 . ?
C29 H29C 0.9800 . ?

loop_
_geom_torsion_atom_site_label_1
_geom_torsion_atom_site_label_2
_geom_torsion_atom_site_label_3
_geom_torsion_atom_site_label_4
_geom_torsion
_geom_torsion_site_symmetry_1
_geom_torsion_site_symmetry_2
_geom_torsion_site_symmetry_3
_geom_torsion_site_symmetry_4
_geom_torsion_publ_flag
In1 N1 C2 C1 -10.5(2) . . . . ?
In1 N1 C2 C3 169.64(10) . . . . ?
In1 N1 C4 C5 98.29(14) . . . . ?
In1 N1 C4 C9 -78.18(15) . . . . ?
S1 P1 C1 C2 -10.67(17) . . . . ?
S1 P1 C16 C17 -65.95(13) . . . . ?
S1 P1 C16 C21 115.75(13) . . . . ?
S1 P1 C22 C23 -30.99(14) . . . . ?
S1 P1 C22 C27 151.31(12) . . . . ?
P1 C1 C2 N1 -21.1(2) . . . . ?
P1 C1 C2 C3 158.73(13) . . . . ?
P1 C16 C17 C18 -179.18(14) . . . . ?
P1 C16 C21 C20 178.53(12) . . . . ?
P1 C22 C23 C24 -177.39(13) . . . . ?
P1 C22 C27 C26 177.85(14) . . . . ?
N1 C4 C5 C6 -177.24(14) . . . . ?
N1 C4 C5 C10 2.4(2) . . . . ?
N1 C4 C9 C8 177.24(14) . . . . ?
N1 C4 C9 C13 -2.4(2) . . . . ?
C1 P1 C16 C17 58.12(14) . . . . ?
C1 P1 C16 C21 -120.18(14) . . . . ?
C1 P1 C22 C23 -162.16(13) . . . . ?
C1 P1 C22 C27 20.14(15) . . . . ?
C2 N1 C4 C5 -82.47(18) . . . . ?
C2 N1 C4 C9 101.06(16) . . . . ?
C4 N1 C2 C1 170.30(14) . . . . ?
C4 N1 C2 C3 -9.5(2) . . . . ?
C4 C5 C6 C7 0.0(2) . . . . ?
C4 C5 C10 C11 123.24(17) . . . . ?
C4 C5 C10 C12 -114.07(17) . . . . ?
C4 C9 C13 C14 -121.18(16) . . . . ?
C4 C9 C13 C15 115.06(17) . . . . ?
C5 C4 C9 C8 0.8(2) . . . . ?
C5 C4 C9 C13 -178.85(14) . . . . ?
C5 C6 C7 C8 0.9(3) . . . . ?
C6 C5 C10 C11 -57.1(2) . . . . ?
C6 C5 C10 C12 65.6(2) . . . . ?
C6 C7 C8 C9 -1.0(3) . . . . ?
C7 C8 C9 C4 0.1(2) . . . . ?
C7 C8 C9 C13 179.77(15) . . . . ?
C8 C9 C13 C14 59.16(19) . . . . ?
C8 C9 C13 C15 -64.60(19) . . . . ?
C9 C4 C5 C6 -0.8(2) . . . . ?
C9 C4 C5 C10 178.81(15) . . . . ?
C10 C5 C6 C7 -179.70(16) . . . . ?
C16 P1 C1 C2 -129.87(15) . . . . ?
C16 P1 C22 C23 85.17(14) . . . . ?
C16 P1 C22 C27 -92.53(14) . . . . ?
C16 C17 C18 C19 0.5(3) . . . . ?
C17 C16 C21 C20 0.3(2) . . . . ?
C17 C18 C19 C20 0.3(3) . . . . ?
C18 C19 C20 C21 -0.8(3) . . . . ?
C19 C20 C21 C16 0.5(3) . . . . ?
C21 C16 C17 C18 -0.8(3) . . . . ?
C22 P1 C1 C2 117.24(15) . . . . ?
C22 P1 C16 C17 177.27(13) . . . . ?
C22 P1 C16 C21 -1.03(15) . . . . ?
C22 C23 C24 C25 -0.6(3) . . . . ?
C23 C22 C27 C26 0.1(3) . . . . ?
C23 C24 C25 C26 0.5(3) . . . . ?
C24 C25 C26 C27 -0.1(3) . . . . ?
C25 C26 C27 C22 -0.3(3) . . . . ?
C27 C22 C23 C24 0.3(2) . . . . ?
